data_4112235
loop_
_publ_author_name
'Gary A. Molander'
'David J. St. Jean'
'Julia Haas'

_publ_section_title
;
 Toward a General Route to the Eunicellin Diterpenes: The Asymmetric Total
 Synthesis of Deacetoxyalcyonin Acetate
;
_journal_name_full 'Journal of the American Chemical Society'
_journal_page_first 1642
_journal_page_last 1643
_journal_paper_doi 10.1021/ja0398464
_journal_volume 126
_journal_year 2004
_chemical_formula_sum 'C20 H28 O6'
_chemical_formula_weight 364.42
_space_group_IT_number 1
_symmetry_cell_setting triclinic
_symmetry_Int_Tables_number 1
_symmetry_space_group_name_Hall 'P 1'
_symmetry_space_group_name_H-M 'P 1'
_atom_sites_solution_hydrogens geom
_atom_sites_solution_primary direct
_audit_creation_method SHELXL-97
_cell_angle_alpha 90.22(3)
_cell_angle_beta 104.700(19)
_cell_angle_gamma 90.45(3)
_cell_formula_units_Z 2
_cell_length_a 13.906(9)
_cell_length_b 5.635(3)
_cell_length_c 14.432(9)
_cell_measurement_temperature 143(1)
_cell_volume 1093.8(11)
_computing_data_collection 'CrystalClear (Rigaku, 1999)'
_computing_data_reduction 'CrystalClear (Rigaku, 1999)'
_computing_structure_refinement 'SHELXL-97 (Sheldrick, 1997)'
_computing_structure_solution 'SIR97 (Altomare, 1999)'
_diffrn_ambient_temperature 143(1)
_diffrn_measured_fraction_theta_full 0.959
_diffrn_measured_fraction_theta_max 0.959
_diffrn_measurement_device 'CCD Area Detector'
_diffrn_measurement_device_type 'Rigaku Mercury'
_diffrn_measurement_method 'phi and omega rotations'
_diffrn_radiation_monochromator graphite
_diffrn_radiation_source 'rotating anode'
_diffrn_radiation_type MoK\a
_diffrn_radiation_wavelength 0.71070
_diffrn_reflns_av_R_equivalents 0.0413
_diffrn_reflns_av_sigmaI/netI 0.0680
_diffrn_reflns_limit_h_max 14
_diffrn_reflns_limit_h_min -14
_diffrn_reflns_limit_k_max 5
_diffrn_reflns_limit_k_min -5
_diffrn_reflns_limit_l_max 11
_diffrn_reflns_limit_l_min -15
_diffrn_reflns_number 4622
_diffrn_reflns_theta_full 22.46
_diffrn_reflns_theta_max 22.46
_diffrn_reflns_theta_min 2.92
_exptl_absorpt_coefficient_mu 0.081
_exptl_crystal_density_diffrn 1.107
_exptl_crystal_F_000 392
_exptl_crystal_size_max 0.46
_exptl_crystal_size_mid 0.10
_exptl_crystal_size_min 0.01
_refine_diff_density_max 0.943
_refine_diff_density_min -0.558
_refine_diff_density_rms 0.178
_refine_ls_extinction_coef 0.11(2)
_refine_ls_extinction_expression Fc^*^=kFc[1+0.001xFc^2^\l^3^/sin(2\q)]^-1/4^
_refine_ls_extinction_method SHELXL
_refine_ls_goodness_of_fit_ref 1.322
_refine_ls_hydrogen_treatment constr
_refine_ls_matrix_type full
_refine_ls_number_parameters 452
_refine_ls_number_reflns 3796
_refine_ls_number_restraints 3
_refine_ls_restrained_S_all 1.321
_refine_ls_R_factor_all 0.1471
_refine_ls_R_factor_gt 0.1252
_refine_ls_shift/su_max 0.000
_refine_ls_shift/su_mean 0.000
_refine_ls_structure_factor_coef Fsqd
_refine_ls_weighting_details 'calc w=1/[\s^2^(Fo^2^)+(0.2000P)^2^+0.0000P] where P=(Fo^2^+2Fc^2^)/3'
_refine_ls_weighting_scheme calc
_refine_ls_wR_factor_gt 0.3121
_refine_ls_wR_factor_ref 0.3409
_reflns_number_gt 2746
_reflns_number_total 3796
_reflns_threshold_expression >2sigma(I)
_cod_data_source_file ja0398464si20031203_080212_2.cif
_cod_data_source_block cmpd18
_cod_original_cell_volume 1093.8(12)
_cod_original_sg_symbol_H-M 'P 1 '
_cod_database_code 4112235

loop_
_symmetry_equiv_pos_as_xyz
'x, y, z'

loop_
_atom_site_label
_atom_site_type_symbol
_atom_site_fract_x
_atom_site_fract_y
_atom_site_fract_z
_atom_site_U_iso_or_equiv
_atom_site_adp_type
_atom_site_occupancy
_atom_site_symmetry_multiplicity
_atom_site_calc_flag
_atom_site_refinement_flags
C1 C 0.6486(9) 0.334(2) 0.4322(9) 0.072(3) Uani 1 1 d .
C2 C 0.6588(7) 0.3791(16) 0.3339(7) 0.053(2) Uani 1 1 d .
H2 H 0.7141 0.2824 0.3250 0.070 Uiso 1 1 calc R
C3 C 0.6848(8) 0.6461(18) 0.3170(9) 0.064(3) Uani 1 1 d .
H3 H 0.6897 0.7399 0.3754 0.085 Uiso 1 1 calc R
C4 C 0.7780(9) 0.6738(18) 0.2838(9) 0.070(3) Uani 1 1 d .
H4A H 0.8334 0.6003 0.3290 0.093 Uiso 1 1 calc R
H4B H 0.7936 0.8407 0.2790 0.093 Uiso 1 1 calc R
C5 C 0.7603(8) 0.5520(16) 0.1846(8) 0.057(3) Uani 1 1 d .
C6 C 0.8372(9) 0.3959(19) 0.1501(9) 0.068(3) Uani 1 1 d .
H6 H 0.8895 0.4928 0.1341 0.090 Uiso 1 1 calc R
C7 C 0.7745(9) 0.265(2) 0.0628(9) 0.070(3) Uani 1 1 d .
H7A H 0.7786 0.3463 0.0046 0.093 Uiso 1 1 calc R
H7B H 0.7983 0.1048 0.0604 0.093 Uiso 1 1 calc R
C8 C 0.6678(8) 0.2611(18) 0.0710(8) 0.061(3) Uani 1 1 d .
H8A H 0.6217 0.2759 0.0084 0.081 Uiso 1 1 calc R
H8B H 0.6533 0.1146 0.1000 0.081 Uiso 1 1 calc R
C9 C 0.6603(8) 0.4727(16) 0.1341(8) 0.060(3) Uani 1 1 d .
C10 C 0.5767(8) 0.5220(16) 0.1789(7) 0.056(3) Uani 1 1 d .
H10 H 0.5141 0.5456 0.1303 0.075 Uiso 1 1 calc R
C11 C 0.5669(7) 0.3207(17) 0.2490(7) 0.055(3) Uani 1 1 d .
H11 H 0.5752 0.1659 0.2210 0.073 Uiso 1 1 calc R
C12 C 0.4664(7) 0.3266(18) 0.2779(8) 0.058(3) Uani 1 1 d .
H12 H 0.4580 0.4880 0.3000 0.077 Uiso 1 1 calc R
C13 C 0.4725(10) 0.159(2) 0.3625(10) 0.079(4) Uani 1 1 d .
H13A H 0.4105 0.1658 0.3815 0.105 Uiso 1 1 calc R
H13B H 0.4805 -0.0018 0.3421 0.105 Uiso 1 1 calc R
C14 C 0.5578(9) 0.220(2) 0.4488(10) 0.079(3) Uani 1 1 d .
H14 H 0.5663 0.1182 0.5051 0.105 Uiso 1 1 calc R
C15 C 0.7481(10) 0.303(3) 0.5089(10) 0.096(4) Uani 1 1 d .
H15A H 0.7349 0.2738 0.5700 0.144 Uiso 1 1 calc R
H15B H 0.7878 0.4442 0.5125 0.144 Uiso 1 1 calc R
H15C H 0.7833 0.1705 0.4917 0.144 Uiso 1 1 calc R
C16 C 0.9698(10) 0.260(2) 0.2841(11) 0.089(4) Uani 1 1 d .
C17 C 1.0022(12) 0.075(3) 0.3494(13) 0.120(6) Uani 1 1 d .
H17A H 0.9505 -0.0423 0.3421 0.180 Uiso 1 1 calc R
H17B H 1.0178 0.1377 0.4136 0.180 Uiso 1 1 calc R
H17C H 1.0604 0.0044 0.3373 0.180 Uiso 1 1 calc R
C18 C 0.3779(8) 0.2720(18) 0.1927(9) 0.070(3) Uani 1 1 d .
H18 H 0.3845 0.3770 0.1407 0.093 Uiso 1 1 calc R
C19 C 0.3742(10) 0.019(3) 0.1540(12) 0.101(5) Uani 1 1 d .
H19A H 0.3175 -0.0002 0.1003 0.152 Uiso 1 1 calc R
H19B H 0.3691 -0.0910 0.2033 0.152 Uiso 1 1 calc R
H19C H 0.4337 -0.0124 0.1341 0.152 Uiso 1 1 calc R
C20 C 0.2788(11) 0.332(3) 0.2150(15) 0.115(6) Uani 1 1 d .
H20A H 0.2251 0.2973 0.1600 0.173 Uiso 1 1 calc R
H20B H 0.2781 0.4978 0.2307 0.173 Uiso 1 1 calc R
H20C H 0.2710 0.2392 0.2682 0.173 Uiso 1 1 calc R
O1 O 0.5779(6) 0.4755(16) 0.4662(6) 0.085(2) Uani 1 1 d .
O2 O 0.6020(5) 0.7259(10) 0.2413(5) 0.0592(18) Uani 1 1 d .
O3 O 0.7049(5) 0.6880(11) 0.1029(5) 0.065(2) Uani 1 1 d .
O4 O 0.8779(5) 0.2295(12) 0.2269(6) 0.071(2) Uani 1 1 d .
O5 O 1.0187(8) 0.4476(18) 0.2736(8) 0.111(4) Uani 1 1 d .
C21 C 0.3758(9) 0.639(2) 0.8666(9) 0.068(3) Uani 1 1 d .
C22 C 0.3635(7) 0.5972(17) 0.7616(8) 0.056(3) Uani 1 1 d .
H22 H 0.3085 0.6963 0.7269 0.075 Uiso 1 1 calc R
C23 C 0.3373(8) 0.3300(18) 0.7286(9) 0.063(3) Uani 1 1 d .
H23 H 0.3321 0.2346 0.7838 0.084 Uiso 1 1 calc R
C24 C 0.2428(8) 0.3096(18) 0.6513(9) 0.065(3) Uani 1 1 d .
H24A H 0.1891 0.3857 0.6715 0.086 Uiso 1 1 calc R
H24B H 0.2252 0.1438 0.6378 0.086 Uiso 1 1 calc R
C25 C 0.2590(9) 0.4307(19) 0.5616(8) 0.063(3) Uani 1 1 d .
C26 C 0.1835(9) 0.5844(19) 0.4937(9) 0.071(3) Uani 1 1 d .
H26 H 0.1325 0.4874 0.4503 0.094 Uiso 1 1 calc R
C27 C 0.2457(9) 0.725(2) 0.4385(9) 0.074(3) Uani 1 1 d .
H27A H 0.2374 0.6577 0.3750 0.098 Uiso 1 1 calc R
H27B H 0.2240 0.8891 0.4317 0.098 Uiso 1 1 calc R
C28 C 0.3535(8) 0.7149(18) 0.4934(8) 0.062(3) Uani 1 1 d .
H28A H 0.3960 0.6930 0.4503 0.082 Uiso 1 1 calc R
H28B H 0.3735 0.8595 0.5302 0.082 Uiso 1 1 calc R
C29 C 0.3593(8) 0.5065(16) 0.5582(8) 0.057(3) Uani 1 1 d .
C30 C 0.4445(8) 0.4568(16) 0.6460(8) 0.057(3) Uani 1 1 d .
H30 H 0.5069 0.4327 0.6277 0.076 Uiso 1 1 calc R
C31 C 0.4557(7) 0.6516(16) 0.7208(7) 0.052(2) Uani 1 1 d .
H31 H 0.4470 0.8062 0.6890 0.069 Uiso 1 1 calc R
C32 C 0.5571(8) 0.6493(18) 0.7976(8) 0.059(3) Uani 1 1 d .
H32 H 0.5668 0.4877 0.8229 0.078 Uiso 1 1 calc R
C33 C 0.5529(10) 0.812(2) 0.8806(9) 0.077(4) Uani 1 1 d .
H33A H 0.6161 0.8077 0.9284 0.102 Uiso 1 1 calc R
H33B H 0.5425 0.9740 0.8576 0.102 Uiso 1 1 calc R
C34 C 0.4719(9) 0.743(2) 0.9258(9) 0.078(4) Uani 1 1 d .
H34 H 0.4665 0.8401 0.9807 0.104 Uiso 1 1 calc R
C35 C 0.2823(11) 0.670(3) 0.8987(11) 0.102(5) Uani 1 1 d .
H35A H 0.2988 0.6966 0.9667 0.152 Uiso 1 1 calc R
H35B H 0.2415 0.5303 0.8831 0.152 Uiso 1 1 calc R
H35C H 0.2467 0.8045 0.8668 0.152 Uiso 1 1 calc R
C36 C 0.0482(11) 0.702(2) 0.5570(11) 0.083(4) Uani 1 1 d .
C37 C 0.0132(12) 0.882(3) 0.6148(15) 0.112(5) Uani 1 1 d .
H37A H 0.0637 1.0014 0.6356 0.168 Uiso 1 1 calc R
H37B H -0.0009 0.8074 0.6698 0.168 Uiso 1 1 calc R
H37C H -0.0462 0.9536 0.5770 0.168 Uiso 1 1 calc R
C38 C 0.6426(8) 0.7049(19) 0.7533(8) 0.067(3) Uani 1 1 d .
H38 H 0.6355 0.6013 0.6972 0.090 Uiso 1 1 calc R
C39 C 0.6481(13) 0.968(3) 0.7192(14) 0.112(5) Uani 1 1 d .
H39A H 0.7038 0.9859 0.6918 0.168 Uiso 1 1 calc R
H39B H 0.6560 1.0735 0.7730 0.168 Uiso 1 1 calc R
H39C H 0.5879 1.0050 0.6721 0.168 Uiso 1 1 calc R
C40 C 0.7459(11) 0.651(3) 0.8241(13) 0.116(6) Uani 1 1 d .
H40A H 0.7981 0.6871 0.7937 0.174 Uiso 1 1 calc R
H40B H 0.7486 0.4867 0.8414 0.174 Uiso 1 1 calc R
H40C H 0.7541 0.7475 0.8807 0.174 Uiso 1 1 calc R
O6 O 0.4498(6) 0.4942(15) 0.9317(6) 0.083(2) Uani 1 1 d .
O7 O 0.4187(5) 0.2502(11) 0.6944(5) 0.0615(19) Uani 1 1 d .
O8 O 0.3131(6) 0.2935(12) 0.5057(5) 0.067(2) Uani 1 1 d .
O9 O 0.1399(6) 0.7459(13) 0.5490(6) 0.075(2) Uani 1 1 d .
O10 O -0.0001(8) 0.531(2) 0.5214(9) 0.118(4) Uani 1 1 d .

loop_
_atom_site_aniso_label
_atom_site_aniso_U_11
_atom_site_aniso_U_22
_atom_site_aniso_U_33
_atom_site_aniso_U_23
_atom_site_aniso_U_13
_atom_site_aniso_U_12
C1 0.078(8) 0.069(8) 0.063(8) 0.006(6) 0.004(6) 0.005(6)
C2 0.062(6) 0.043(6) 0.049(6) 0.007(4) 0.007(5) -0.003(4)
C3 0.074(7) 0.035(6) 0.080(8) 0.009(5) 0.014(6) 0.007(5)
C4 0.078(8) 0.037(6) 0.081(8) 0.014(5) -0.008(6) -0.003(5)
C5 0.067(7) 0.030(5) 0.068(7) 0.008(5) 0.009(5) 0.003(4)
C6 0.077(7) 0.055(7) 0.068(8) 0.017(5) 0.013(6) -0.006(5)
C7 0.088(9) 0.059(7) 0.059(7) 0.004(5) 0.014(7) -0.001(5)
C8 0.077(7) 0.047(6) 0.053(7) 0.003(5) 0.004(5) 0.009(5)
C9 0.085(8) 0.021(5) 0.065(7) 0.014(4) 0.001(6) 0.006(4)
C10 0.083(7) 0.029(5) 0.052(6) 0.007(4) 0.007(6) 0.019(4)
C11 0.064(6) 0.039(5) 0.060(7) 0.006(4) 0.010(5) 0.007(4)
C12 0.053(6) 0.051(6) 0.070(8) 0.000(5) 0.017(6) 0.003(4)
C13 0.100(9) 0.045(7) 0.094(10) 0.012(6) 0.025(8) 0.012(6)
C14 0.078(8) 0.069(8) 0.089(9) 0.012(6) 0.020(7) -0.008(6)
C15 0.075(8) 0.134(13) 0.066(9) 0.029(8) -0.006(7) -0.014(7)
C16 0.077(9) 0.068(9) 0.100(11) 0.001(7) -0.018(8) 0.011(7)
C17 0.126(12) 0.063(9) 0.123(12) 0.013(8) -0.059(10) -0.002(8)
C18 0.081(8) 0.050(7) 0.071(8) 0.001(5) 0.005(6) -0.007(5)
C19 0.077(8) 0.090(10) 0.118(12) -0.043(9) -0.012(8) 0.002(7)
C20 0.096(11) 0.108(12) 0.146(16) -0.021(11) 0.039(11) 0.010(8)
O1 0.093(6) 0.089(7) 0.076(6) -0.012(4) 0.031(5) 0.009(4)
O2 0.074(4) 0.030(4) 0.068(5) -0.001(3) 0.007(4) 0.002(3)
O3 0.079(5) 0.041(4) 0.068(5) 0.015(3) 0.005(4) 0.003(3)
O4 0.074(5) 0.045(4) 0.081(5) 0.009(3) -0.005(4) 0.008(3)
O5 0.094(7) 0.084(7) 0.132(9) 0.010(6) -0.014(6) -0.025(5)
C21 0.084(8) 0.066(7) 0.056(7) 0.000(5) 0.020(6) 0.004(6)
C22 0.062(6) 0.044(6) 0.055(7) 0.000(5) 0.001(5) 0.004(4)
C23 0.070(7) 0.046(6) 0.078(8) 0.009(5) 0.024(6) -0.002(5)
C24 0.071(7) 0.041(6) 0.078(8) -0.010(5) 0.013(6) -0.005(5)
C25 0.081(8) 0.046(6) 0.060(7) 0.003(5) 0.016(6) 0.010(5)
C26 0.093(8) 0.046(6) 0.064(7) -0.002(5) 0.002(6) 0.003(5)
C27 0.091(8) 0.068(8) 0.052(7) -0.006(5) -0.001(6) 0.007(6)
C28 0.090(8) 0.038(6) 0.049(6) -0.001(4) 0.002(6) 0.002(5)
C29 0.075(7) 0.023(5) 0.066(7) -0.005(4) 0.007(6) 0.005(4)
C30 0.070(7) 0.031(5) 0.069(7) 0.004(4) 0.014(6) 0.005(4)
C31 0.062(6) 0.026(5) 0.060(6) 0.008(4) 0.003(5) 0.006(4)
C32 0.065(6) 0.045(6) 0.057(6) 0.013(5) -0.001(5) 0.006(4)
C33 0.087(8) 0.060(7) 0.073(9) 0.001(6) 0.000(7) 0.008(6)
C34 0.083(9) 0.084(9) 0.058(7) -0.015(6) 0.003(7) -0.008(6)
C35 0.109(11) 0.122(13) 0.075(10) 0.005(9) 0.025(9) 0.005(9)
C36 0.077(9) 0.056(8) 0.100(10) 0.007(7) -0.005(7) -0.007(6)
C37 0.103(11) 0.073(10) 0.165(16) 0.003(10) 0.042(11) 0.006(7)
C38 0.075(7) 0.052(7) 0.060(7) 0.011(5) -0.010(6) -0.009(5)
C39 0.124(12) 0.076(10) 0.135(14) 0.045(9) 0.030(11) 0.015(8)
C40 0.095(10) 0.121(13) 0.119(13) 0.057(11) 0.001(9) 0.020(9)
O6 0.094(6) 0.077(6) 0.067(5) 0.015(4) -0.001(4) -0.003(4)
O7 0.088(5) 0.036(4) 0.060(5) 0.006(3) 0.018(4) 0.006(3)
O8 0.089(5) 0.046(4) 0.062(5) -0.009(3) 0.013(4) 0.001(3)
O9 0.066(5) 0.057(5) 0.088(6) -0.008(4) -0.007(4) -0.003(4)
O10 0.096(7) 0.111(9) 0.147(11) -0.029(8) 0.031(7) -0.019(6)

loop_
_atom_type_symbol
_atom_type_description
_atom_type_scat_dispersion_real
_atom_type_scat_dispersion_imag
_atom_type_scat_source
C C 0.0033 0.0016 'International Tables Vol C Tables 4.2.6.8 and 6.1.1.4'
H H 0.0000 0.0000 'International Tables Vol C Tables 4.2.6.8 and 6.1.1.4'
O O 0.0106 0.0060 'International Tables Vol C Tables 4.2.6.8 and 6.1.1.4'

loop_
_geom_angle_atom_site_label_1
_geom_angle_atom_site_label_2
_geom_angle_atom_site_label_3
_geom_angle
O1 C1 C2 117.7(10)
O1 C1 C14 60.2(8)
C2 C1 C14 121.4(11)
O1 C1 C15 112.7(11)
C2 C1 C15 114.8(10)
C14 C1 C15 118.3(10)
C1 C2 C11 117.2(9)
C1 C2 C3 113.3(9)
C11 C2 C3 104.1(8)
O2 C3 C4 108.3(9)
O2 C3 C2 104.6(8)
C4 C3 C2 113.2(8)
C3 C4 C5 107.7(9)
O3 C5 C9 61.0(6)
O3 C5 C4 116.2(8)
C9 C5 C4 120.0(9)
O3 C5 C6 108.0(8)
C9 C5 C6 108.3(9)
C4 C5 C6 125.5(9)
O4 C6 C7 110.6(9)
O4 C6 C5 106.9(8)
C7 C6 C5 103.7(9)
C8 C7 C6 107.8(10)
C9 C8 C7 104.9(9)
C5 C9 O3 59.4(6)
C5 C9 C10 118.3(10)
O3 C9 C10 114.1(8)
C5 C9 C8 109.3(9)
O3 C9 C8 111.1(9)
C10 C9 C8 126.1(9)
O2 C10 C9 109.1(9)
O2 C10 C11 102.8(8)
C9 C10 C11 110.5(7)
C10 C11 C12 112.8(8)
C10 C11 C2 100.0(8)
C12 C11 C2 113.4(9)
C13 C12 C18 113.1(9)
C13 C12 C11 108.9(8)
C18 C12 C11 111.9(9)
C14 C13 C12 113.2(10)
O1 C14 C1 58.6(7)
O1 C14 C13 115.1(10)
C1 C14 C13 118.5(11)
O5 C16 O4 118.4(12)
O5 C16 C17 127.0(13)
O4 C16 C17 114.5(12)
C19 C18 C12 114.7(9)
C19 C18 C20 109.9(11)
C12 C18 C20 111.7(11)
C1 O1 C14 61.1(8)
C10 O2 C3 103.9(7)
C5 O3 C9 59.7(6)
C16 O4 C6 120.9(9)
O6 C21 C35 113.4(10)
O6 C21 C22 116.4(9)
C35 C21 C22 116.5(11)
O6 C21 C34 58.1(8)
C35 C21 C34 119.5(11)
C22 C21 C34 119.3(10)
C21 C22 C31 117.1(9)
C21 C22 C23 113.9(9)
C31 C22 C23 102.4(8)
O7 C23 C24 110.2(10)
O7 C23 C22 105.4(8)
C24 C23 C22 112.2(8)
C23 C24 C25 108.1(9)
O8 C25 C29 60.3(6)
O8 C25 C26 108.7(9)
C29 C25 C26 108.7(9)
O8 C25 C24 115.9(8)
C29 C25 C24 119.9(10)
C26 C25 C24 125.3(10)
O9 C26 C25 109.1(9)
O9 C26 C27 109.4(9)
C25 C26 C27 104.2(10)
C28 C27 C26 108.5(10)
C29 C28 C27 104.9(9)
C25 C29 O8 59.5(7)
C25 C29 C28 110.1(8)
O8 C29 C28 111.7(9)
C25 C29 C30 117.5(9)
O8 C29 C30 114.6(7)
C28 C29 C30 125.3(9)
O7 C30 C31 103.2(8)
O7 C30 C29 108.7(9)
C31 C30 C29 111.7(7)
C30 C31 C32 113.9(8)
C30 C31 C22 100.6(8)
C32 C31 C22 114.1(8)
C38 C32 C33 113.7(9)
C38 C32 C31 111.2(8)
C33 C32 C31 109.9(8)
C34 C33 C32 112.0(10)
O6 C34 C33 118.2(10)
O6 C34 C21 59.5(8)
C33 C34 C21 120.8(11)
O10 C36 O9 123.1(14)
O10 C36 C37 124.0(14)
O9 C36 C37 113.0(12)
C32 C38 C40 111.7(9)
C32 C38 C39 115.3(10)
C40 C38 C39 106.6(11)
C34 O6 C21 62.5(8)
C23 O7 C30 103.0(7)
C25 O8 C29 60.2(7)
C36 O9 C26 118.9(9)

loop_
_geom_bond_atom_site_label_1
_geom_bond_atom_site_label_2
_geom_bond_distance
C1 O1 1.448(14)
C1 C2 1.483(16)
C1 C14 1.485(18)
C1 C15 1.549(17)
C2 C11 1.562(15)
C2 C3 1.578(14)
C3 O2 1.447(13)
C3 C4 1.499(16)
C4 C5 1.547(17)
C5 O3 1.457(12)
C5 C9 1.462(15)
C5 C6 1.564(15)
C6 O4 1.458(13)
C6 C7 1.522(18)
C7 C8 1.518(16)
C8 C9 1.517(16)
C9 O3 1.481(12)
C9 C10 1.495(15)
C10 O2 1.442(12)
C10 C11 1.551(13)
C11 C12 1.557(15)
C12 C13 1.531(16)
C12 C18 1.531(16)
C13 C14 1.521(18)
C14 O1 1.472(16)
C16 O5 1.281(17)
C16 O4 1.344(15)
C16 C17 1.407(19)
C18 C19 1.527(18)
C18 C20 1.533(18)
C21 O6 1.462(14)
C21 C35 1.498(18)
C21 C22 1.499(17)
C21 C34 1.505(18)
C22 C31 1.569(14)
C22 C23 1.589(15)
C23 O7 1.421(13)
C23 C24 1.496(17)
C24 C25 1.532(16)
C25 O8 1.458(13)
C25 C29 1.468(16)
C25 C26 1.520(15)
C26 O9 1.443(14)
C26 C27 1.536(18)
C27 C28 1.509(16)
C28 C29 1.494(15)
C29 O8 1.470(12)
C29 C30 1.527(15)
C30 O7 1.449(12)
C30 C31 1.516(15)
C31 C32 1.557(14)
C32 C38 1.517(16)
C32 C33 1.520(16)
C33 C34 1.489(18)
C34 O6 1.440(16)
C36 O10 1.207(16)
C36 O9 1.331(15)
C36 C37 1.47(2)
C38 C40 1.570(18)
C38 C39 1.571(17)
